data_7712609
loop_
_publ_author_name
'Li, Ao'
'Wu, Mengling'
'Zhang, Junle'
'Song, Fahui'
'Pan, Fangfang'

_publ_section_title
;
 Halogen Bonds Regulating Structures and Optical Properties of Hybrid
 Iodobismuthate Perovskites
;
_journal_name_full 'Dalton Transactions'
_journal_paper_doi 10.1039/D3DT00210A
_journal_year 2023
_chemical_formula_moiety 'Bi2 I8, 2(C6 H7 I N), 0.5(C H4 O)'
_chemical_formula_sum 'C12.5 H16 Bi2 I10 N2 O0.5'
_chemical_formula_weight 1889.23
_space_group_crystal_system triclinic
_space_group_IT_number 2
_space_group_name_Hall '-P 1'
_space_group_name_H-M_alt 'P -1'
_atom_sites_solution_hydrogens mixed
_audit_creation_date 2023-01-05
_audit_creation_method
;
Olex2 1.5-alpha
(compiled 2022.06.10 svn.r3fa896fb for OlexSys, GUI svn.r6535)
;
_audit_update_record
;
2023-01-05 deposited with the CCDC.	2023-03-13 downloaded from the CCDC.
;
_cell_angle_alpha 70.549(3)
_cell_angle_beta 81.104(3)
_cell_angle_gamma 88.664(3)
_cell_formula_units_Z 1
_cell_length_a 7.7329(16)
_cell_length_b 10.364(2)
_cell_length_c 11.706(2)
_cell_measurement_reflns_used 3379
_cell_measurement_temperature 296(2)
_cell_measurement_theta_max 29.656
_cell_measurement_theta_min 2.289
_cell_volume 873.6(3)
_computing_cell_refinement 'SAINT v8.37A (Bruker, 2015)'
_computing_data_reduction 'SAINT v8.37A (Bruker, 2015)'
_computing_molecular_graphics 'Olex2 1.5-alpha (Dolomanov et al., 2009)'
_computing_publication_material 'Olex2 1.5-alpha (Dolomanov et al., 2009)'
_computing_structure_refinement 'SHELXL 2019/2 (Sheldrick, 2015)'
_computing_structure_solution 'ShelXT (Sheldrick, 2015)'
_diffrn_ambient_temperature 296.15
_diffrn_measured_fraction_theta_full 0.979
_diffrn_measured_fraction_theta_max 0.900
_diffrn_measurement_device_type 'Bruker APEX-II CCD'
_diffrn_measurement_method '\f and \w scans'
_diffrn_radiation_type MoK\a
_diffrn_radiation_wavelength 0.71073
_diffrn_reflns_av_R_equivalents 0.0273
_diffrn_reflns_av_unetI/netI 0.0518
_diffrn_reflns_Laue_measured_fraction_full 0.979
_diffrn_reflns_Laue_measured_fraction_max 0.900
_diffrn_reflns_limit_h_max 11
_diffrn_reflns_limit_h_min -11
_diffrn_reflns_limit_k_max 15
_diffrn_reflns_limit_k_min -15
_diffrn_reflns_limit_l_max 17
_diffrn_reflns_limit_l_min -16
_diffrn_reflns_number 9836
_diffrn_reflns_point_group_measured_fraction_full 0.979
_diffrn_reflns_point_group_measured_fraction_max 0.900
_diffrn_reflns_theta_full 25.242
_diffrn_reflns_theta_max 32.369
_diffrn_reflns_theta_min 1.868
_diffrn_standards_number 0
_exptl_absorpt_coefficient_mu 18.900
_exptl_absorpt_correction_T_max 0.7464
_exptl_absorpt_correction_T_min 0.4447
_exptl_absorpt_correction_type multi-scan
_exptl_absorpt_process_details
;
SADABS-2016/2 (Bruker,2016/2) was used for absorption correction.
wR2(int) was 0.0908 before and 0.0403 after correction.
The Ratio of minimum to maximum transmission is 0.5958.
The \l/2 correction factor is Not present.
;
_exptl_crystal_colour 'orangish brown'
_exptl_crystal_colour_modifier orangish
_exptl_crystal_colour_primary brown
_exptl_crystal_density_diffrn 3.591
_exptl_crystal_description needle
_exptl_crystal_F_000 805
_exptl_crystal_preparation thermochromism
_exptl_crystal_size_max 0.18
_exptl_crystal_size_mid 0.08
_exptl_crystal_size_min 0.08
_refine_diff_density_max 1.805
_refine_diff_density_min -1.424
_refine_diff_density_rms 0.264
_refine_ls_extinction_method none
_refine_ls_goodness_of_fit_ref 0.997
_refine_ls_hydrogen_treatment constr
_refine_ls_matrix_type full
_refine_ls_number_parameters 137
_refine_ls_number_reflns 5648
_refine_ls_number_restraints 12
_refine_ls_restrained_S_all 0.997
_refine_ls_R_factor_all 0.0583
_refine_ls_R_factor_gt 0.0380
_refine_ls_shift/su_max 0.001
_refine_ls_shift/su_mean 0.000
_refine_ls_structure_factor_coef Fsqd
_refine_ls_weighting_details 'w=1/[\s^2^(Fo^2^)+(0.0546P)^2^] where P=(Fo^2^+2Fc^2^)/3'
_refine_ls_weighting_scheme calc
_refine_ls_wR_factor_gt 0.0975
_refine_ls_wR_factor_ref 0.1064
_reflns_Friedel_coverage 0.000
_reflns_number_gt 4266
_reflns_number_total 5648
_reflns_threshold_expression 'I > 2\s(I)'
_cod_data_source_file d3dt00210a2.cif
_cod_data_source_block bii4_ipyme
_cod_original_formula_sum 'C12.50 H16 Bi2 I10 N2 O0.50'
_cod_database_code 7712609
_shelx_shelxl_version_number 2019/2
_shelx_space_group_comment
;
The symmetry employed for this shelxl refinement is uniquely defined
by the following loop, which should always be used as a source of
symmetry information in preference to the above space-group names.
They are only intended as comments.
;
_shelx_estimated_absorpt_t_max 0.313
_shelx_estimated_absorpt_t_min 0.132
_olex2_refinement_description
;
1. Fixed Uiso
 At 1.2 times of:
  All C(H) groups
 At 1.5 times of:
  All C(H,H,H) groups, All O(H) groups
2. Uiso/Uaniso restraints and constraints
Uanis(C7) \\sim Ueq, Uanis(O1) \\sim Ueq: with sigma of 0.01 and sigma for
terminal atoms of 0.02
3. Others
 Fixed Sof: O1(0.25) H1(0.25) C7(0.25) H7A(0.25) H7B(0.25) H7C(0.25)
4.a Riding coordinates:
 O1(H1), C7(H7A,H7B,H7C)
4.b Aromatic/amide H refined with riding coordinates:
 C2(H2), C3(H3), C4(H4), C5(H5)
4.c Idealised Me refined as rotating group:
 C6(H6A,H6B,H6C)
;
_olex2_submission_special_instructions 'No special instructions were received'

loop_
_space_group_symop_operation_xyz
'x, y, z'
'-x, -y, -z'

loop_
_atom_site_label
_atom_site_type_symbol
_atom_site_fract_x
_atom_site_fract_y
_atom_site_fract_z
_atom_site_U_iso_or_equiv
_atom_site_adp_type
_atom_site_occupancy
_atom_site_site_symmetry_order
_atom_site_calc_flag
_atom_site_refinement_flags_posn
_atom_site_refinement_flags_adp
_atom_site_refinement_flags_occupancy
_atom_site_disorder_assembly
_atom_site_disorder_group
Bi1 Bi 0.27494(3) 0.93826(3) 0.92108(2) 0.02893(8) Uani 1 1 d . . . . .
I1 I 0.13056(8) 0.67190(6) 0.93820(6) 0.05004(15) Uani 1 1 d . . . . .
I2 I -0.03675(7) 1.09802(6) 0.81211(4) 0.04321(14) Uani 1 1 d . . . . .
I3 I 0.57647(7) 0.78384(5) 1.05049(5) 0.04130(13) Uani 1 1 d . . . . .
I4 I 0.47166(9) 1.00120(7) 0.67278(5) 0.05519(18) Uani 1 1 d . . . . .
I1O I 0.21802(9) 0.56749(8) 0.67134(7) 0.06108(18) Uani 1 1 d . . . . .
N1 N 0.2878(9) 0.4124(7) 0.3216(7) 0.0434(15) Uani 1 1 d . . . . .
C1 C 0.2507(11) 0.5016(8) 0.5188(8) 0.0431(18) Uani 1 1 d . . . . .
C2 C 0.2385(14) 0.5920(9) 0.4050(9) 0.054(2) Uani 1 1 d . . . . .
H2 H 0.214989 0.699014 0.392015 0.065 Uiso 1 1 calc R U . . .
C3 C 0.2569(13) 0.5443(9) 0.3060(9) 0.055(2) Uani 1 1 d . . . . .
H3 H 0.245996 0.614597 0.215386 0.066 Uiso 1 1 calc R U . . .
C4 C 0.3027(13) 0.3219(9) 0.4318(9) 0.053(2) Uani 1 1 d . . . . .
H4 H 0.330284 0.216260 0.441303 0.064 Uiso 1 1 calc R U . . .
C5 C 0.2829(12) 0.3634(9) 0.5330(9) 0.050(2) Uani 1 1 d . . . . .
H5 H 0.291982 0.290350 0.622759 0.060 Uiso 1 1 calc R U . . .
C6 C 0.3066(15) 0.3658(12) 0.2115(11) 0.069(3) Uani 1 1 d . . . . .
H6A H 0.180138 0.351524 0.191358 0.103 Uiso 1 1 calc R U . . .
H6B H 0.373326 0.271580 0.230629 0.103 Uiso 1 1 calc R U . . .
H6C H 0.379833 0.441377 0.134727 0.103 Uiso 1 1 calc R U . . .
O1 O 0.018(6) -0.033(4) 0.517(4) 0.070(10) Uani 0.25 1 d . U P A -1
H1 H 0.009449 -0.094736 0.488639 0.106 Uiso 0.25 1 d R U P A -1
C7 C 0.044(6) 0.093(4) 0.421(4) 0.066(11) Uani 0.25 1 d . U P A -1
H7A H -0.045018 0.110925 0.369619 0.098 Uiso 0.25 1 d R U P A -1
H7B H 0.155912 0.091095 0.373109 0.098 Uiso 0.25 1 d R U P A -1
H7C H 0.046262 0.164215 0.456679 0.098 Uiso 0.25 1 d R U P A -1

loop_
_atom_site_aniso_label
_atom_site_aniso_U_11
_atom_site_aniso_U_22
_atom_site_aniso_U_33
_atom_site_aniso_U_23
_atom_site_aniso_U_13
_atom_site_aniso_U_12
Bi1 0.02993(14) 0.02930(13) 0.02795(13) -0.00971(10) -0.00542(9) 0.00140(9)
I1 0.0611(4) 0.0383(3) 0.0562(3) -0.0188(2) -0.0165(3) -0.0100(2)
I2 0.0389(3) 0.0566(3) 0.0285(2) -0.0069(2) -0.00688(19) 0.0156(2)
I3 0.0393(3) 0.0311(2) 0.0568(3) -0.0138(2) -0.0197(2) 0.0047(2)
I4 0.0645(4) 0.0581(4) 0.0310(3) -0.0059(2) 0.0053(2) 0.0212(3)
I1O 0.0503(4) 0.0783(5) 0.0648(4) -0.0362(4) -0.0124(3) 0.0098(3)
N1 0.042(4) 0.041(4) 0.042(4) -0.007(3) -0.007(3) 0.005(3)
C1 0.040(4) 0.040(4) 0.048(5) -0.010(4) -0.013(4) 0.007(3)
C2 0.071(6) 0.040(5) 0.043(5) -0.002(4) -0.012(4) 0.015(4)
C3 0.061(6) 0.041(5) 0.056(5) -0.003(4) -0.018(5) 0.013(4)
C4 0.067(6) 0.044(5) 0.047(5) -0.010(4) -0.017(4) 0.013(4)
C5 0.056(5) 0.037(4) 0.048(5) 0.000(4) -0.011(4) 0.006(4)
C6 0.068(7) 0.071(7) 0.063(7) -0.015(6) -0.017(5) 0.014(6)
O1 0.068(16) 0.09(2) 0.059(16) -0.037(16) -0.002(12) -0.018(15)
C7 0.067(18) 0.061(17) 0.065(17) -0.003(13) -0.035(15) -0.022(14)

loop_
_atom_type_symbol
_atom_type_description
_atom_type_scat_dispersion_real
_atom_type_scat_dispersion_imag
_atom_type_scat_source
C C 0.0033 0.0016 'International Tables Vol C Tables 4.2.6.8 and 6.1.1.4'
H H 0.0000 0.0000 'International Tables Vol C Tables 4.2.6.8 and 6.1.1.4'
Bi Bi -4.1077 10.2566 'International Tables Vol C Tables 4.2.6.8 and 6.1.1.4'
I I -0.4742 1.8119 'International Tables Vol C Tables 4.2.6.8 and 6.1.1.4'
N N 0.0061 0.0033 'International Tables Vol C Tables 4.2.6.8 and 6.1.1.4'
O O 0.0106 0.0060 'International Tables Vol C Tables 4.2.6.8 and 6.1.1.4'

loop_
_geom_angle_atom_site_label_1
_geom_angle_atom_site_label_2
_geom_angle_atom_site_label_3
_geom_angle
_geom_angle_site_symmetry_1
_geom_angle_site_symmetry_3
_geom_angle_publ_flag
I1 Bi1 I2 93.76(2) . . ?
I1 Bi1 I2 87.879(19) . 2_577 ?
I1 Bi1 I3 87.97(2) . . ?
I1 Bi1 I3 170.897(19) . 2_677 ?
I2 Bi1 I2 85.108(19) . 2_577 ?
I2 Bi1 I3 175.125(17) . . ?
I2 Bi1 I3 89.62(2) . 2_677 ?
I3 Bi1 I2 90.41(2) . 2_577 ?
I3 Bi1 I2 83.990(19) 2_677 2_577 ?
I3 Bi1 I3 88.000(18) . 2_677 ?
I4 Bi1 I1 96.21(2) . . ?
I4 Bi1 I2 173.600(17) . 2_577 ?
I4 Bi1 I2 89.70(2) . . ?
I4 Bi1 I3 92.25(2) . 2_677 ?
I4 Bi1 I3 94.64(2) . . ?
Bi1 I2 Bi1 94.892(19) . 2_577 ?
Bi1 I3 Bi1 92.000(19) . 2_677 ?
C3 N1 C4 121.8(9) . . ?
C3 N1 C6 118.6(8) . . ?
C4 N1 C6 119.6(8) . . ?
C2 C1 I1O 120.3(7) . . ?
C2 C1 C5 119.5(9) . . ?
C5 C1 I1O 120.2(6) . . ?
C1 C2 H2 120.6 . . ?
C1 C2 C3 118.8(8) . . ?
C3 C2 H2 120.6 . . ?
N1 C3 C2 120.6(8) . . ?
N1 C3 H3 119.7 . . ?
C2 C3 H3 119.7 . . ?
N1 C4 H4 120.1 . . ?
N1 C4 C5 119.9(8) . . ?
C5 C4 H4 120.1 . . ?
C1 C5 H5 120.3 . . ?
C4 C5 C1 119.4(8) . . ?
C4 C5 H5 120.3 . . ?
N1 C6 H6A 109.5 . . ?
N1 C6 H6B 109.5 . . ?
N1 C6 H6C 109.5 . . ?
H6A C6 H6B 109.5 . . ?
H6A C6 H6C 109.5 . . ?
H6B C6 H6C 109.5 . . ?
C7 O1 H1 109.7 . . ?
O1 C7 H7A 113.1 . . ?
O1 C7 H7B 107.1 . . ?
O1 C7 H7C 108.2 . . ?
H7A C7 H7B 109.5 . . ?
H7A C7 H7C 109.5 . . ?
H7B C7 H7C 109.5 . . ?

loop_
_geom_bond_atom_site_label_1
_geom_bond_atom_site_label_2
_geom_bond_distance
_geom_bond_site_symmetry_2
_geom_bond_publ_flag
Bi1 I1 2.9349(8) . ?
Bi1 I2 3.2802(8) 2_577 ?
Bi1 I2 3.0881(7) . ?
Bi1 I3 3.0979(7) . ?
Bi1 I3 3.2614(8) 2_677 ?
Bi1 I4 2.9333(8) . ?
I1O C1 2.094(9) . ?
N1 C3 1.339(11) . ?
N1 C4 1.339(11) . ?
N1 C6 1.506(14) . ?
C1 C2 1.366(12) . ?
C1 C5 1.406(12) . ?
C2 H2 1.0830 . ?
C2 C3 1.391(14) . ?
C3 H3 1.0830 . ?
C4 H4 1.0830 . ?
C4 C5 1.375(14) . ?
C5 H5 1.0830 . ?
C6 H6A 1.0661 . ?
C6 H6B 1.0660 . ?
C6 H6C 1.0660 . ?
O1 H1 0.8200 . ?
O1 C7 1.40(6) . ?
C7 H7A 0.9599 . ?
C7 H7B 0.9600 . ?
C7 H7C 0.9601 . ?

loop_
_geom_torsion_atom_site_label_1
_geom_torsion_atom_site_label_2
_geom_torsion_atom_site_label_3
_geom_torsion_atom_site_label_4
_geom_torsion
_geom_torsion_site_symmetry_1
_geom_torsion_site_symmetry_2
_geom_torsion_site_symmetry_3
_geom_torsion_site_symmetry_4
_geom_torsion_publ_flag
I1O C1 C2 C3 -178.5(7) . . . . ?
I1O C1 C5 C4 179.5(7) . . . . ?
N1 C4 C5 C1 -1.3(15) . . . . ?
C1 C2 C3 N1 -0.7(16) . . . . ?
C2 C1 C5 C4 0.4(15) . . . . ?
C3 N1 C4 C5 1.2(15) . . . . ?
C4 N1 C3 C2 -0.2(15) . . . . ?
C5 C1 C2 C3 0.6(15) . . . . ?
C6 N1 C3 C2 -180.0(9) . . . . ?
C6 N1 C4 C5 -179.0(10) . . . . ?
